data_4131650
loop_
_publ_author_name
'Tan, Xinqiang'
'Liu, Zhonglin'
'Shen, Haigen'
'Zhang, Pei'
'Zhang, Zhenzhen'
'Li, Chaozhong'

_publ_section_title
;
 Silver-Catalyzed Decarboxylative Trifluoromethylation of Aliphatic
 Carboxylic Acids.
;
_journal_issue 36
_journal_name_full 'Journal of the American Chemical Society'
_journal_page_first 12430
_journal_page_last 12433
_journal_paper_doi 10.1021/jacs.7b07944
_journal_volume 139
_journal_year 2017
_chemical_formula_moiety 'C4 H3 Cu F9, C16 H36 N'
_chemical_formula_sum 'C20 H39 Cu F9 N'
_chemical_formula_weight 528.06
_space_group_crystal_system triclinic
_space_group_IT_number 2
_space_group_name_Hall '-P 1'
_space_group_name_H-M_alt 'P -1'
_atom_sites_solution_hydrogens geom
_atom_sites_solution_primary dual
_audit_creation_date 2017-06-09
_audit_creation_method
;
Olex2 1.2
(compiled 2017.03.28 svn.r3405 for OlexSys, GUI svn.r5337)
;
_cell_angle_alpha 100.003(2)
_cell_angle_beta 96.765(2)
_cell_angle_gamma 104.964(2)
_cell_formula_units_Z 2
_cell_length_a 9.8347(6)
_cell_length_b 10.9173(7)
_cell_length_c 13.2494(8)
_cell_measurement_reflns_used 6074
_cell_measurement_temperature 301(2)
_cell_measurement_theta_max 27.449
_cell_measurement_theta_min 2.175
_cell_volume 1333.51(14)
_computing_cell_refinement 'SAINT v8.37A (Bruker, 2015)'
_computing_data_reduction 'SAINT v8.37A (Bruker, 2015)'
_computing_molecular_graphics 'Olex2 (Dolomanov et al., 2009)'
_computing_publication_material 'Olex2 (Dolomanov et al., 2009)'
_computing_structure_refinement 'ShelXL (Sheldrick, 2015)'
_computing_structure_solution 'ShelXT (Sheldrick, 2015)'
_diffrn_ambient_temperature 301.44
_diffrn_measured_fraction_theta_full 0.977
_diffrn_measured_fraction_theta_max 0.977
_diffrn_measurement_device_type 'Bruker APEX-II CCD'
_diffrn_measurement_method '\f and \w scans'
_diffrn_radiation_type MoK\a
_diffrn_radiation_wavelength 0.71073
_diffrn_reflns_av_R_equivalents 0.0434
_diffrn_reflns_av_unetI/netI 0.0428
_diffrn_reflns_Laue_measured_fraction_full 0.977
_diffrn_reflns_Laue_measured_fraction_max 0.977
_diffrn_reflns_limit_h_max 11
_diffrn_reflns_limit_h_min -11
_diffrn_reflns_limit_k_max 13
_diffrn_reflns_limit_k_min -13
_diffrn_reflns_limit_l_max 16
_diffrn_reflns_limit_l_min -16
_diffrn_reflns_number 18526
_diffrn_reflns_point_group_measured_fraction_full 0.977
_diffrn_reflns_point_group_measured_fraction_max 0.977
_diffrn_reflns_theta_full 25.242
_diffrn_reflns_theta_max 25.498
_diffrn_reflns_theta_min 2.463
_diffrn_standards_number 0
_exptl_absorpt_coefficient_mu 0.887
_exptl_absorpt_correction_T_max 0.7456
_exptl_absorpt_correction_T_min 0.6380
_exptl_absorpt_correction_type multi-scan
_exptl_absorpt_process_details
'SADABS-2016/2 (Bruker,2016/2) was used for absorption correction. wR2(int) was 0.1328 before and 0.0494 after correction. The Ratio of minimum to maximum transmission is 0.8557. The \l/2 correction factor is Not present.'
_exptl_crystal_colour colourless
_exptl_crystal_density_diffrn 1.315
_exptl_crystal_description block
_exptl_crystal_F_000 552
_exptl_crystal_size_max 0.12
_exptl_crystal_size_mid 0.08
_exptl_crystal_size_min 0.05
_refine_diff_density_max 1.344
_refine_diff_density_min -0.828
_refine_diff_density_rms 0.105
_refine_ls_extinction_method none
_refine_ls_goodness_of_fit_ref 1.046
_refine_ls_hydrogen_treatment constr
_refine_ls_matrix_type full
_refine_ls_number_parameters 285
_refine_ls_number_reflns 4844
_refine_ls_number_restraints 87
_refine_ls_restrained_S_all 1.087
_refine_ls_R_factor_all 0.1292
_refine_ls_R_factor_gt 0.0981
_refine_ls_shift/su_max 0.005
_refine_ls_shift/su_mean 0.001
_refine_ls_structure_factor_coef Fsqd
_refine_ls_weighting_details 'w=1/[\s^2^(Fo^2^)+(0.1997P)^2^+0.6597P] where P=(Fo^2^+2Fc^2^)/3'
_refine_ls_weighting_scheme calc
_refine_ls_wR_factor_gt 0.2594
_refine_ls_wR_factor_ref 0.3027
_reflns_Friedel_coverage 0.000
_reflns_number_gt 3281
_reflns_number_total 4844
_reflns_threshold_expression 'I > 2\s(I)'
_cod_data_source_file ja7b07944_si_001.cif
_cod_data_source_block mo_d8v17092_0m
_cod_database_code 4131650
_shelx_shelxl_version_number 2016/6
_shelx_space_group_comment
;
The symmetry employed for this shelxl refinement is uniquely defined
by the following loop, which should always be used as a source of
symmetry information in preference to the above space-group names.
They are only intended as comments.
;
_shelx_estimated_absorpt_t_max 0.957
_shelx_estimated_absorpt_t_min 0.901
_olex2_refinement_description
;
1. Fixed Uiso
 At 1.2 times of:
  All C(H,H) groups
 At 1.5 times of:
  All C(H,H,H) groups
2. Restrained distances
 F6-C2 = F5-C2 = F4-C2 = F1-C1 = F3-C1 = F2-C1 = F8-C3 = F9-C3 = F7-C3
 1.38 with sigma of 0.01
3. Uiso/Uaniso restraints and constraints
F5 \\sim F4 \\sim F6 \\sim C2: within 2A with sigma of 0.01 and sigma for
terminal atoms of 0.01
F2 \\sim F1 \\sim F3 \\sim C1: within 2A with sigma of 0.01 and sigma for
terminal atoms of 0.01
F9 \\sim F7 \\sim F8 \\sim C3: within 2A with sigma of 0.01 and sigma for
terminal atoms of 0.01
4.a Secondary CH2 refined with riding coordinates:
 C5(H5A,H5B), C6(H6A,H6B), C7(H7A,H7B), C9(H9A,H9B), C10(H10A,H10B), C11(H11A,
 H11B), C13(H13A,H13B), C14(H14A,H14B), C15(H15A,H15B), C17(H17A,H17B),
 C18(H18A,H18B), C19(H19A,H19B)
4.b Idealised Me refined as rotating group:
 C4(H4A,H4B,H4C), C8(H8A,H8B,H8C), C12(H12A,H12B,H12C), C16(H16A,H16B,H16C),
 C20(H20A,H20B,H20C)
;
_olex2_submission_special_instructions 'No special instructions were received'

loop_
_space_group_symop_operation_xyz
'x, y, z'
'-x, -y, -z'

loop_
_atom_site_label
_atom_site_type_symbol
_atom_site_fract_x
_atom_site_fract_y
_atom_site_fract_z
_atom_site_U_iso_or_equiv
_atom_site_adp_type
_atom_site_occupancy
_atom_site_site_symmetry_order
_atom_site_calc_flag
_atom_site_refinement_flags_posn
_atom_site_refinement_flags_adp
Cu1 Cu 0.65453(8) 0.24946(7) 0.70489(5) 0.0684(4) Uani 1 1 d . .
F1 F 0.8278(6) 0.5035(6) 0.8003(8) 0.168(3) Uani 1 1 d D U
F2 F 0.6559(6) 0.4996(6) 0.6742(6) 0.146(2) Uani 1 1 d D U
F3 F 0.6183(8) 0.4862(6) 0.8192(7) 0.171(3) Uani 1 1 d D U
F4 F 0.8733(10) 0.2161(12) 0.5972(8) 0.205(3) Uani 1 1 d D U
F5 F 0.6801(9) 0.2493(12) 0.5012(6) 0.194(3) Uani 1 1 d D U
F6 F 0.8437(9) 0.3801(11) 0.5918(7) 0.206(3) Uani 1 1 d D U
F7 F 0.6374(8) 0.2690(9) 0.9114(5) 0.163(2) Uani 1 1 d D U
F8 F 0.4999(9) 0.1015(8) 0.8355(6) 0.172(2) Uani 1 1 d D U
F9 F 0.4268(7) 0.2484(8) 0.8117(6) 0.159(2) Uani 1 1 d D U
C1 C 0.6973(9) 0.4359(10) 0.7488(8) 0.152(3) Uani 1 1 d D U
C2 C 0.7548(11) 0.2597(13) 0.5973(8) 0.177(3) Uani 1 1 d D U
C3 C 0.5543(9) 0.2217(10) 0.8145(7) 0.139(3) Uani 1 1 d D U
C4 C 0.598(2) 0.0595(10) 0.6612(14) 0.189(7) Uani 1 1 d . .
H4A H 0.616661 0.022517 0.720196 0.284 Uiso 1 1 calc GR .
H4B H 0.651444 0.034525 0.609242 0.284 Uiso 1 1 calc GR .
H4C H 0.497709 0.028637 0.632960 0.284 Uiso 1 1 calc GR .
N1 N 0.7262(4) 0.3949(4) 0.2366(3) 0.0538(10) Uani 1 1 d . .
C5 C 0.7862(6) 0.4799(6) 0.3450(4) 0.0624(13) Uani 1 1 d . .
H5A H 0.781858 0.424012 0.394752 0.075 Uiso 1 1 calc R .
H5B H 0.886183 0.523666 0.347279 0.075 Uiso 1 1 calc R .
C6 C 0.7123(8) 0.5807(7) 0.3796(5) 0.0828(18) Uani 1 1 d . .
H6A H 0.709021 0.632590 0.327407 0.099 Uiso 1 1 calc R .
H6B H 0.614681 0.537419 0.384606 0.099 Uiso 1 1 calc R .
C7 C 0.7843(9) 0.6683(8) 0.4820(6) 0.092(2) Uani 1 1 d . .
H7A H 0.879450 0.716549 0.475458 0.111 Uiso 1 1 calc R .
H7B H 0.794272 0.615943 0.532984 0.111 Uiso 1 1 calc R .
C8 C 0.7048(14) 0.7627(13) 0.5209(9) 0.142(4) Uani 1 1 d . .
H8A H 0.713513 0.827657 0.479696 0.213 Uiso 1 1 calc GR .
H8B H 0.744331 0.803421 0.592245 0.213 Uiso 1 1 calc GR .
H8C H 0.605739 0.717216 0.515415 0.213 Uiso 1 1 calc GR .
C9 C 0.7248(6) 0.4767(5) 0.1545(4) 0.0620(13) Uani 1 1 d . .
H9A H 0.691252 0.418375 0.086889 0.074 Uiso 1 1 calc R .
H9B H 0.655721 0.524760 0.165983 0.074 Uiso 1 1 calc R .
C10 C 0.8641(7) 0.5710(7) 0.1509(6) 0.0801(17) Uani 1 1 d . .
H10A H 0.900199 0.628838 0.218528 0.096 Uiso 1 1 calc R .
H10B H 0.932986 0.523867 0.135677 0.096 Uiso 1 1 calc R .
C11 C 0.8498(9) 0.6497(8) 0.0706(6) 0.093(2) Uani 1 1 d . .
H11A H 0.787557 0.702692 0.089288 0.112 Uiso 1 1 calc R .
H11B H 0.805435 0.591609 0.004082 0.112 Uiso 1 1 calc R .
C12 C 0.9909(12) 0.7361(10) 0.0594(11) 0.129(4) Uani 1 1 d . .
H12A H 1.060074 0.688107 0.057637 0.193 Uiso 1 1 calc GR .
H12B H 1.022491 0.808827 0.117342 0.193 Uiso 1 1 calc GR .
H12C H 0.980197 0.766556 -0.004034 0.193 Uiso 1 1 calc GR .
C13 C 0.8198(6) 0.3089(5) 0.2111(5) 0.0623(13) Uani 1 1 d . .
H13A H 0.916704 0.363778 0.217862 0.075 Uiso 1 1 calc R .
H13B H 0.789173 0.264427 0.138768 0.075 Uiso 1 1 calc R .
C14 C 0.8232(7) 0.2081(7) 0.2757(6) 0.0765(16) Uani 1 1 d . .
H14A H 0.850519 0.250586 0.348702 0.092 Uiso 1 1 calc R .
H14B H 0.728257 0.148475 0.266055 0.092 Uiso 1 1 calc R .
C15 C 0.9261(9) 0.1333(8) 0.2465(7) 0.096(2) Uani 1 1 d . .
H15A H 1.021762 0.192513 0.259710 0.116 Uiso 1 1 calc R .
H15B H 0.901872 0.095010 0.172660 0.116 Uiso 1 1 calc R .
C16 C 0.9249(14) 0.0279(10) 0.3060(10) 0.135(4) Uani 1 1 d . .
H16A H 0.947107 -0.042766 0.263803 0.202 Uiso 1 1 calc GR .
H16B H 0.831941 -0.002261 0.323740 0.202 Uiso 1 1 calc GR .
H16C H 0.994806 0.061407 0.368392 0.202 Uiso 1 1 calc GR .
C17 C 0.5722(5) 0.3162(5) 0.2356(4) 0.0602(12) Uani 1 1 d . .
H17A H 0.572520 0.270579 0.292226 0.072 Uiso 1 1 calc R .
H17B H 0.516150 0.376474 0.249822 0.072 Uiso 1 1 calc R .
C18 C 0.4988(7) 0.2197(7) 0.1379(5) 0.0756(16) Uani 1 1 d . .
H18A H 0.542581 0.149372 0.129406 0.091 Uiso 1 1 calc R .
H18B H 0.510193 0.260890 0.078942 0.091 Uiso 1 1 calc R .
C19 C 0.3415(7) 0.1657(7) 0.1398(6) 0.0834(18) Uani 1 1 d . .
H19A H 0.330771 0.129794 0.201389 0.100 Uiso 1 1 calc R .
H19B H 0.297330 0.235819 0.144546 0.100 Uiso 1 1 calc R .
C20 C 0.2647(9) 0.0620(8) 0.0452(7) 0.106(3) Uani 1 1 d . .
H20A H 0.285555 0.092966 -0.016347 0.159 Uiso 1 1 calc GR .
H20B H 0.163633 0.041085 0.044983 0.159 Uiso 1 1 calc GR .
H20C H 0.295856 -0.014138 0.046764 0.159 Uiso 1 1 calc GR .

loop_
_atom_site_aniso_label
_atom_site_aniso_U_11
_atom_site_aniso_U_22
_atom_site_aniso_U_33
_atom_site_aniso_U_23
_atom_site_aniso_U_13
_atom_site_aniso_U_12
Cu1 0.0753(6) 0.0752(6) 0.0590(5) 0.0180(3) 0.0144(3) 0.0255(4)
F1 0.087(3) 0.117(4) 0.258(7) -0.003(4) -0.024(4) 0.011(3)
F2 0.106(3) 0.126(4) 0.234(6) 0.088(4) 0.029(4) 0.051(3)
F3 0.137(5) 0.121(4) 0.244(7) -0.012(5) 0.019(5) 0.057(3)
F4 0.166(5) 0.316(8) 0.178(6) 0.085(6) 0.086(5) 0.098(5)
F5 0.169(5) 0.315(8) 0.123(4) 0.095(5) 0.067(4) 0.062(5)
F6 0.157(5) 0.318(8) 0.172(5) 0.111(5) 0.071(4) 0.060(5)
F7 0.167(5) 0.238(6) 0.096(3) 0.049(4) 0.048(3) 0.056(4)
F8 0.188(5) 0.202(5) 0.147(4) 0.073(4) 0.075(4) 0.050(4)
F9 0.131(4) 0.212(5) 0.158(5) 0.058(4) 0.072(4) 0.061(4)
C1 0.101(5) 0.113(5) 0.236(7) 0.030(5) 0.000(5) 0.036(4)
C2 0.143(6) 0.299(8) 0.137(5) 0.120(6) 0.080(5) 0.076(6)
C3 0.138(5) 0.200(6) 0.115(5) 0.068(5) 0.066(4) 0.070(5)
C4 0.28(2) 0.076(6) 0.199(15) 0.018(7) 0.066(14) 0.033(9)
N1 0.045(2) 0.063(2) 0.054(2) 0.0114(19) 0.0128(17) 0.0130(18)
C5 0.060(3) 0.072(3) 0.053(3) 0.007(2) 0.010(2) 0.020(3)
C6 0.085(4) 0.086(4) 0.074(4) -0.002(3) 0.002(3) 0.035(3)
C7 0.104(5) 0.095(5) 0.075(4) 0.002(4) 0.019(4) 0.034(4)
C8 0.147(9) 0.155(9) 0.112(8) -0.034(7) 0.017(6) 0.063(7)
C9 0.056(3) 0.072(3) 0.057(3) 0.017(2) 0.009(2) 0.014(2)
C10 0.066(4) 0.080(4) 0.091(5) 0.034(3) 0.010(3) 0.006(3)
C11 0.093(5) 0.097(5) 0.091(5) 0.041(4) 0.025(4) 0.011(4)
C12 0.121(7) 0.095(6) 0.175(10) 0.057(6) 0.063(7) 0.005(5)
C13 0.060(3) 0.069(3) 0.062(3) 0.012(2) 0.021(2) 0.023(2)
C14 0.077(4) 0.077(4) 0.084(4) 0.021(3) 0.021(3) 0.031(3)
C15 0.108(6) 0.090(5) 0.097(5) -0.001(4) 0.017(4) 0.053(4)
C16 0.154(9) 0.098(6) 0.158(10) 0.016(6) -0.002(7) 0.068(6)
C17 0.050(3) 0.064(3) 0.066(3) 0.014(2) 0.017(2) 0.012(2)
C18 0.064(4) 0.081(4) 0.068(4) 0.009(3) 0.011(3) 0.003(3)
C19 0.066(4) 0.073(4) 0.104(5) 0.026(3) 0.009(3) 0.005(3)
C20 0.083(5) 0.094(5) 0.113(6) 0.021(4) -0.009(4) -0.008(4)

loop_
_atom_type_symbol
_atom_type_description
_atom_type_scat_dispersion_real
_atom_type_scat_dispersion_imag
_atom_type_scat_source
C C 0.0033 0.0016 'International Tables Vol C Tables 4.2.6.8 and 6.1.1.4'
H H 0.0000 0.0000 'International Tables Vol C Tables 4.2.6.8 and 6.1.1.4'
Cu Cu 0.3201 1.2651 'International Tables Vol C Tables 4.2.6.8 and 6.1.1.4'
F F 0.0171 0.0103 'International Tables Vol C Tables 4.2.6.8 and 6.1.1.4'
N N 0.0061 0.0033 'International Tables Vol C Tables 4.2.6.8 and 6.1.1.4'

loop_
_geom_angle_atom_site_label_1
_geom_angle_atom_site_label_2
_geom_angle_atom_site_label_3
_geom_angle
C1 Cu1 C4 176.2(6)
C2 Cu1 C1 93.6(5)
C2 Cu1 C3 174.0(5)
C2 Cu1 C4 89.1(7)
C3 Cu1 C1 92.0(4)
C3 Cu1 C4 85.5(6)
F1 C1 Cu1 118.8(6)
F1 C1 F2 109.2(8)
F1 C1 F3 97.7(8)
F2 C1 Cu1 115.8(6)
F2 C1 F3 92.6(8)
F3 C1 Cu1 118.5(7)
F4 C2 Cu1 120.3(7)
F4 C2 F6 86.7(9)
F5 C2 Cu1 117.4(7)
F5 C2 F4 115.0(10)
F5 C2 F6 90.3(9)
F6 C2 Cu1 118.9(9)
F7 C3 Cu1 114.0(6)
F8 C3 Cu1 123.6(7)
F8 C3 F7 92.7(8)
F9 C3 Cu1 118.3(6)
F9 C3 F7 111.5(8)
F9 C3 F8 92.7(8)
Cu1 C4 H4A 109.5
Cu1 C4 H4B 109.5
Cu1 C4 H4C 109.5
H4A C4 H4B 109.5
H4A C4 H4C 109.5
H4B C4 H4C 109.5
C5 N1 C17 108.5(4)
C9 N1 C5 111.3(4)
C9 N1 C17 108.5(4)
C13 N1 C5 108.7(4)
C13 N1 C9 108.0(4)
C13 N1 C17 111.9(4)
N1 C5 H5A 108.3
N1 C5 H5B 108.3
H5A C5 H5B 107.4
C6 C5 N1 115.8(5)
C6 C5 H5A 108.3
C6 C5 H5B 108.3
C5 C6 H6A 109.0
C5 C6 H6B 109.0
H6A C6 H6B 107.8
C7 C6 C5 113.1(6)
C7 C6 H6A 109.0
C7 C6 H6B 109.0
C6 C7 H7A 108.9
C6 C7 H7B 108.9
C6 C7 C8 113.3(8)
H7A C7 H7B 107.7
C8 C7 H7A 108.9
C8 C7 H7B 108.9
C7 C8 H8A 109.5
C7 C8 H8B 109.5
C7 C8 H8C 109.5
H8A C8 H8B 109.5
H8A C8 H8C 109.5
H8B C8 H8C 109.5
N1 C9 H9A 108.2
N1 C9 H9B 108.2
H9A C9 H9B 107.3
C10 C9 N1 116.5(5)
C10 C9 H9A 108.2
C10 C9 H9B 108.2
C9 C10 H10A 109.2
C9 C10 H10B 109.2
H10A C10 H10B 107.9
C11 C10 C9 112.2(6)
C11 C10 H10A 109.2
C11 C10 H10B 109.2
C10 C11 H11A 109.0
C10 C11 H11B 109.0
C10 C11 C12 112.7(8)
H11A C11 H11B 107.8
C12 C11 H11A 109.0
C12 C11 H11B 109.0
C11 C12 H12A 109.5
C11 C12 H12B 109.5
C11 C12 H12C 109.5
H12A C12 H12B 109.5
H12A C12 H12C 109.5
H12B C12 H12C 109.5
N1 C13 H13A 108.1
N1 C13 H13B 108.1
N1 C13 C14 117.0(5)
H13A C13 H13B 107.3
C14 C13 H13A 108.1
C14 C13 H13B 108.1
C13 C14 H14A 109.3
C13 C14 H14B 109.3
H14A C14 H14B 107.9
C15 C14 C13 111.8(6)
C15 C14 H14A 109.3
C15 C14 H14B 109.3
C14 C15 H15A 109.1
C14 C15 H15B 109.1
C14 C15 C16 112.5(8)
H15A C15 H15B 107.8
C16 C15 H15A 109.1
C16 C15 H15B 109.1
C15 C16 H16A 109.5
C15 C16 H16B 109.5
C15 C16 H16C 109.5
H16A C16 H16B 109.5
H16A C16 H16C 109.5
H16B C16 H16C 109.5
N1 C17 H17A 108.2
N1 C17 H17B 108.2
H17A C17 H17B 107.3
C18 C17 N1 116.4(5)
C18 C17 H17A 108.2
C18 C17 H17B 108.2
C17 C18 H18A 109.4
C17 C18 H18B 109.4
C17 C18 C19 111.2(5)
H18A C18 H18B 108.0
C19 C18 H18A 109.4
C19 C18 H18B 109.4
C18 C19 H19A 109.0
C18 C19 H19B 109.0
H19A C19 H19B 107.8
C20 C19 C18 113.0(7)
C20 C19 H19A 109.0
C20 C19 H19B 109.0
C19 C20 H20A 109.5
C19 C20 H20B 109.5
C19 C20 H20C 109.5
H20A C20 H20B 109.5
H20A C20 H20C 109.5
H20B C20 H20C 109.5

loop_
_geom_bond_atom_site_label_1
_geom_bond_atom_site_label_2
_geom_bond_distance
Cu1 C1 1.936(10)
Cu1 C2 1.830(10)
Cu1 C3 1.873(9)
Cu1 C4 1.964(11)
F1 C1 1.337(8)
F2 C1 1.384(8)
F3 C1 1.411(9)
F4 C2 1.368(9)
F5 C2 1.364(8)
F6 C2 1.397(9)
F7 C3 1.374(8)
F8 C3 1.373(8)
F9 C3 1.357(8)
C4 H4A 0.9600
C4 H4B 0.9600
C4 H4C 0.9600
N1 C5 1.526(7)
N1 C9 1.523(7)
N1 C13 1.501(7)
N1 C17 1.533(6)
C5 H5A 0.9700
C5 H5B 0.9700
C5 C6 1.505(8)
C6 H6A 0.9700
C6 H6B 0.9700
C6 C7 1.493(10)
C7 H7A 0.9700
C7 H7B 0.9700
C7 C8 1.505(13)
C8 H8A 0.9600
C8 H8B 0.9600
C8 H8C 0.9600
C9 H9A 0.9700
C9 H9B 0.9700
C9 C10 1.499(8)
C10 H10A 0.9700
C10 H10B 0.9700
C10 C11 1.494(10)
C11 H11A 0.9700
C11 H11B 0.9700
C11 C12 1.502(11)
C12 H12A 0.9600
C12 H12B 0.9600
C12 H12C 0.9600
C13 H13A 0.9700
C13 H13B 0.9700
C13 C14 1.511(9)
C14 H14A 0.9700
C14 H14B 0.9700
C14 C15 1.500(9)
C15 H15A 0.9700
C15 H15B 0.9700
C15 C16 1.501(14)
C16 H16A 0.9600
C16 H16B 0.9600
C16 H16C 0.9600
C17 H17A 0.9700
C17 H17B 0.9700
C17 C18 1.490(8)
C18 H18A 0.9700
C18 H18B 0.9700
C18 C19 1.511(9)
C19 H19A 0.9700
C19 H19B 0.9700
C19 C20 1.504(11)
C20 H20A 0.9600
C20 H20B 0.9600
C20 H20C 0.9600
